data_1562773
loop_
_publ_author_name
'Pang, Haijun'
'Yang, Ming'
'Kang, Lu'
'Ma, Huiyuan'
'Liu, Bo'
'Li, Shaobin'
'Liu, Heng'

_publ_section_title
;
 An unusual 3D interdigitated architecture assembled from Keggin
 polyoxometalates and dinuclear copper(II) complexes
;
_journal_name_full 'Journal of Solid State Chemistry'
_journal_page_first 440
_journal_page_last 444
_journal_paper_doi 10.1016/j.jssc.2012.11.007
_journal_volume 198
_journal_year 2013
_chemical_formula_sum 'C30 H41 B Cu2 N6 O48 W12'
_chemical_formula_weight 3597.64
_space_group_IT_number 7
_space_group_name_Hall 'P -2yac'
_space_group_name_H-M_alt 'P 1 n 1'
_symmetry_cell_setting monoclinic
_symmetry_space_group_name_H-M 'P 1 n 1'
_atom_sites_solution_hydrogens geom
_atom_sites_solution_primary direct
_atom_sites_solution_secondary difmap
_audit_creation_method SHELXL-97
_cell_angle_alpha 90.000(5)
_cell_angle_beta 94.418(5)
_cell_angle_gamma 90.000(5)
_cell_formula_units_Z 2
_cell_length_a 13.116(5)
_cell_length_b 15.760(5)
_cell_length_c 14.792(5)
_cell_measurement_reflns_used 4295
_cell_measurement_temperature 293(2)
_cell_measurement_theta_max 25.89
_cell_measurement_theta_min 2.58
_cell_volume 3048.5(18)
_computing_cell_refinement 'Bruker SMART'
_computing_data_collection 'Bruker SMART'
_computing_data_reduction 'Bruker SAINT'
_computing_molecular_graphics 'Bruker SHELXTL'
_computing_publication_material 'Bruker SHELXTL'
_computing_structure_refinement 'SHELXL-97 (Sheldrick, 1997)'
_computing_structure_solution 'SHELXS-97 (Sheldrick, 1990)'
_diffrn_ambient_temperature 293(2)
_diffrn_measured_fraction_theta_full 0.997
_diffrn_measured_fraction_theta_max 0.997
_diffrn_radiation_monochromator graphite
_diffrn_radiation_source 'fine-focus sealed tube'
_diffrn_radiation_type MoK\a
_diffrn_radiation_wavelength 0.71069
_diffrn_reflns_av_R_equivalents 0.0459
_diffrn_reflns_av_sigmaI/netI 0.0733
_diffrn_reflns_limit_h_max 15
_diffrn_reflns_limit_h_min -15
_diffrn_reflns_limit_k_max 18
_diffrn_reflns_limit_k_min -18
_diffrn_reflns_limit_l_max 17
_diffrn_reflns_limit_l_min -17
_diffrn_reflns_number 20262
_diffrn_reflns_theta_full 24.99
_diffrn_reflns_theta_max 24.99
_diffrn_reflns_theta_min 2.38
_exptl_absorpt_coefficient_mu 23.330
_exptl_absorpt_correction_T_max 0.061
_exptl_absorpt_correction_T_min 0.028
_exptl_absorpt_correction_type empirical
_exptl_crystal_colour green
_exptl_crystal_density_diffrn 3.901
_exptl_crystal_density_method 'not measured'
_exptl_crystal_description block
_exptl_crystal_F_000 3162.0
_exptl_crystal_size_max 0.18
_exptl_crystal_size_mid 0.14
_exptl_crystal_size_min 0.12
_refine_diff_density_max 2.425
_refine_diff_density_min -2.114
_refine_diff_density_rms 0.276
_refine_ls_abs_structure_details 'Flack H D (1983), Acta Cryst. A39, 876-881'
_refine_ls_abs_structure_Flack 0.552(17)
_refine_ls_extinction_method none
_refine_ls_goodness_of_fit_ref 1.032
_refine_ls_hydrogen_treatment refall
_refine_ls_matrix_type full
_refine_ls_number_parameters 883
_refine_ls_number_reflns 10390
_refine_ls_number_restraints 320
_refine_ls_restrained_S_all 1.021
_refine_ls_R_factor_all 0.0546
_refine_ls_R_factor_gt 0.0432
_refine_ls_shift/su_max 0.001
_refine_ls_shift/su_mean 0.000
_refine_ls_structure_factor_coef Fsqd
_refine_ls_weighting_details 'calc w=1/[\s^2^(Fo^2^)+(0.0285P)^2^+16.2831P] where P=(Fo^2^+2Fc^2^)/3'
_refine_ls_weighting_scheme calc
_refine_ls_wR_factor_gt 0.0865
_refine_ls_wR_factor_ref 0.0925
_reflns_number_gt 8911
_reflns_number_total 10390
_reflns_threshold_expression >2sigma(I)
_cod_data_source_file JSSC-2013-198-440.cif
_cod_data_source_block 1
_cod_depositor_comments
;
The following automatic conversions were performed:

data item '_symmetry_cell_setting' value 'Monoclinic' was changed to
'monoclinic' in accordance with the built-in table derived from the
CIF Core dictionary named 'cif_core.dic' version 2.4.5 last updated
on 2014-11-21.

Automatic conversion script
Id: cif_fix_values 8369 2020-08-20 11:38:08Z andrius 
;
_cod_original_sg_symbol_H-M Pn
_cod_database_code 1562773

loop_
_symmetry_equiv_pos_as_xyz
'x, y, z'
'x+1/2, -y, z+1/2'

loop_
_atom_site_label
_atom_site_type_symbol
_atom_site_fract_x
_atom_site_fract_y
_atom_site_fract_z
_atom_site_U_iso_or_equiv
_atom_site_adp_type
_atom_site_occupancy
_atom_site_symmetry_multiplicity
_atom_site_calc_flag
_atom_site_refinement_flags
_atom_site_disorder_assembly
_atom_site_disorder_group
Cu1 Cu 0.6752(2) 0.7056(2) 0.48281(18) 0.0293(7) Uani 1 1 d . . .
Cu2 Cu 0.5125(2) 0.7681(2) 0.61121(19) 0.0347(8) Uani 1 1 d . . .
W1 W 0.85053(7) 0.18980(6) 0.57513(6) 0.0240(2) Uani 1 1 d . . .
W2 W 0.73656(7) 0.33591(6) 0.72540(6) 0.0201(2) Uani 1 1 d . . .
W3 W 0.48575(7) 0.38657(5) 0.68884(6) 0.0216(2) Uani 1 1 d . . .
W4 W 0.44191(7) 0.16555(6) 0.35409(6) 0.0224(2) Uani 1 1 d . . .
W5 W 0.65682(7) 0.45973(6) 0.55047(6) 0.0238(2) Uani 1 1 d . . .
W6 W 0.70938(7) 0.11121(6) 0.39475(6) 0.0232(2) Uani 1 1 d . . .
W7 W 0.52729(8) 0.03214(6) 0.54466(7) 0.0300(2) Uani 1 1 d . . .
W8 W 0.77769(8) 0.31573(7) 0.40116(6) 0.0302(2) Uani 1 1 d . . .
W9 W 0.50976(8) 0.37105(7) 0.35580(6) 0.0281(2) Uani 1 1 d . . .
W10 W 0.66465(8) 0.11432(6) 0.72546(6) 0.0294(3) Uani 1 1 d . . .
W11 W 0.41668(8) 0.16534(6) 0.68316(6) 0.0300(3) Uani 1 1 d . . .
W12 W 0.33624(7) 0.30240(6) 0.49517(6) 0.0246(2) Uani 1 1 d . . .
B1 B 0.589(2) 0.2436(16) 0.5416(19) 0.013(4) Uiso 1 1 d . . .
N1 N 0.3615(15) 0.7753(12) 0.5816(13) 0.028(5) Uani 1 1 d . . .
N3 N 0.5186(15) 0.8271(11) 0.7330(13) 0.027(5) Uani 1 1 d U . .
N4 N 0.5680(18) 0.4697(14) -0.0709(15) 0.042(6) Uani 1 1 d U . .
N5 N 0.6595(15) 0.6572(13) 0.3563(13) 0.030(5) Uani 1 1 d U . .
N6 N 0.8285(14) 0.7055(11) 0.4928(12) 0.019(4) Uani 1 1 d U . .
N7 N 0.5951(15) 1.0360(11) 1.1544(12) 0.025(4) Uani 1 1 d U . .
O1W O 0.5313(10) 0.7204(8) 0.4950(9) 0.024(3) Uani 1 1 d U . .
O1 O 0.6110(10) 0.3253(8) 0.6040(8) 0.022(3) Uani 1 1 d U . .
O2W O 0.1778(16) 0.1424(12) 0.9096(13) 0.049(5) Uani 1 1 d . . .
O2 O 0.3297(14) 0.2135(10) 0.4057(11) 0.036(4) Uani 1 1 d . . .
O3W O 0.2378(13) 0.3728(13) 0.2416(11) 0.056(6) Uani 1 1 d . . .
O4W O 0.4077(18) 0.5789(13) 0.4767(14) 0.063(6) Uani 1 1 d . . .
O4 O 0.4184(12) 0.0585(9) 0.6241(10) 0.034(4) Uani 1 1 d . . .
O5W O 0.6785(13) 0.7567(10) 0.6199(11) 0.046(4) Uani 1 1 d U . .
O5 O 0.5312(13) 0.1254(10) 0.7668(10) 0.036(4) Uani 1 1 d U . .
O6W O 0.7710(16) -0.0969(14) 0.5882(17) 0.068(6) Uani 1 1 d . . .
O6 O 0.4916(13) 0.4392(11) 0.2681(10) 0.034(4) Uani 1 1 d . . .
O7W O 0.983(2) 0.0890(19) 0.8109(15) 0.108(10) Uani 1 1 d . . .
O7 O 0.4503(12) 0.0819(9) 0.4476(10) 0.032(4) Uani 1 1 d U . .
O8 O 0.5840(12) 0.1389(10) 0.3369(10) 0.032(4) Uani 1 1 d U . .
O8W O 0.5070(10) 0.2622(9) 0.4715(9) 0.028(3) Uani 1 1 d . . .
O9 O 0.6437(13) 0.0449(10) 0.4773(11) 0.037(4) Uani 1 1 d . . .
O10 O 0.5015(16) 0.6400(11) 0.6904(12) 0.042(5) Uani 1 1 d . . .
O11 O 0.3464(12) 0.2123(9) 0.5824(9) 0.030(4) Uani 1 1 d . . .
O12 O 0.3839(13) 0.1119(10) 0.2677(11) 0.034(4) Uani 1 1 d U . .
O13 O 0.6918(10) 0.2252(8) 0.4991(8) 0.020(3) Uani 1 1 d U . .
O14 O 0.6867(14) 0.5649(10) 0.5408(11) 0.031(4) Uani 1 1 d U . .
O15 O 0.5643(10) 0.1711(9) 0.6007(9) 0.027(3) Uani 1 1 d . . .
O16 O 0.8518(14) 0.3663(11) 0.3299(11) 0.033(4) Uani 1 1 d . . .
O17 O 0.7445(11) 0.0353(10) 0.3232(10) 0.033(4) Uani 1 1 d U . .
O18 O 0.7797(14) 0.1225(9) 0.6534(10) 0.032(4) Uani 1 1 d . . .
O19 O 0.7230(14) 0.0616(10) 0.8192(12) 0.041(5) Uani 1 1 d . . .
O20 O 0.8291(14) 0.2838(10) 0.6552(12) 0.038(5) Uani 1 1 d . . .
O21 O 0.2090(12) 0.3255(9) 0.4908(11) 0.037(4) Uani 1 1 d U . .
O22 O 0.8829(11) 0.2728(10) 0.4860(10) 0.030(4) Uani 1 1 d . . .
O23 O 0.4557(11) 0.2771(9) 0.7249(10) 0.028(4) Uani 1 1 d U . .
O24 O 0.4196(11) 0.4484(9) 0.7645(10) 0.024(3) Uani 1 1 d U . .
O25 O 0.5013(14) -0.0705(10) 0.5332(11) 0.034(4) Uani 1 1 d . . .
O26 O 0.8158(14) 0.3634(12) 0.8196(12) 0.050(5) Uani 1 1 d U . .
O27 O 0.8282(13) 0.1085(10) 0.4828(11) 0.036(4) Uani 1 1 d U . .
O28 O 0.9709(13) 0.1634(10) 0.6151(11) 0.042(4) Uani 1 1 d U . .
O29 O 0.7454(13) 0.4368(10) 0.6601(10) 0.038(4) Uani 1 1 d . . .
O30 O 0.6484(11) 0.3380(10) 0.3448(10) 0.037(4) Uani 1 1 d . . .
O31 O 0.5592(12) 0.4393(9) 0.4553(9) 0.031(4) Uani 1 1 d . . .
O32 O 0.7538(12) 0.4030(9) 0.4855(9) 0.030(4) Uani 1 1 d U . .
O33 O 0.6937(13) 0.2280(10) 0.7616(10) 0.035(4) Uani 1 1 d . . .
O34 O 0.5490(13) 0.4786(9) 0.6287(10) 0.031(4) Uani 1 1 d U . .
O35 O 0.3803(14) 0.3794(10) 0.4035(10) 0.035(4) Uani 1 1 d . . .
O36 O 0.6082(12) 0.3811(9) 0.7701(9) 0.030(4) Uani 1 1 d . . .
O37 O 0.7741(11) 0.2102(9) 0.3442(9) 0.029(4) Uani 1 1 d . . .
O38 O 0.3193(14) 0.1405(12) 0.7503(12) 0.040(5) Uani 1 1 d . . .
O39 O 0.6201(12) 0.0191(10) 0.6547(10) 0.036(4) Uani 1 1 d . . .
O40 O 0.4650(13) 0.2705(9) 0.2940(11) 0.030(4) Uani 1 1 d . . .
O41 O 0.3921(12) 0.3750(9) 0.5883(9) 0.029(4) Uani 1 1 d . . .
C1 C 0.9817(17) 0.6870(15) 0.5821(14) 0.030(5) Uani 1 1 d U . .
H1A H 1.0140 0.6628 0.6340 0.035 Uiso 1 1 calc R . .
C2 C 0.4723(16) 0.8964(13) 0.7475(14) 0.018(5) Uiso 1 1 d . . .
H2A H 0.4267 0.9171 0.7014 0.022 Uiso 1 1 calc R . .
C3 C 0.881(2) 0.7520(15) 0.4311(19) 0.035(6) Uani 1 1 d U . .
H3A H 0.8462 0.7751 0.3797 0.043 Uiso 1 1 calc R . .
C4 C 0.2995(18) 0.7597(13) 0.6484(16) 0.023(5) Uani 1 1 d U . .
H4A H 0.3284 0.7597 0.7079 0.028 Uiso 1 1 calc R . .
C5 C 1.1501(17) 0.7550(13) 0.5441(15) 0.020(5) Uani 1 1 d U . .
C6 C 0.1989(19) 0.7441(15) 0.6349(16) 0.028(6) Uani 1 1 d U . .
H6A H 0.1614 0.7268 0.6824 0.034 Uiso 1 1 calc R . .
C7 C 0.5705(16) 0.6502(14) 0.2117(13) 0.023(5) Uani 1 1 d U . .
H7A H 0.5199 0.6709 0.1700 0.028 Uiso 1 1 calc R . .
C8 C 0.9886(19) 0.7636(15) 0.4476(15) 0.028(6) Uani 1 1 d U . .
H8A H 1.0241 0.7906 0.4038 0.033 Uiso 1 1 calc R . .
C9 C 0.6824(19) 0.4946(13) 0.0603(18) 0.031(6) Uani 1 1 d . . .
H9A H 0.7453 0.4889 0.0933 0.037 Uiso 1 1 calc R . .
C10 C 1.0408(17) 0.7369(13) 0.5245(14) 0.020(5) Uani 1 1 d U . .
C11 C 0.503(2) 0.5138(14) -0.0388(17) 0.032(6) Uani 1 1 d U . .
H11A H 0.4434 0.5243 -0.0758 0.038 Uiso 1 1 calc R . .
C12 C 0.8802(18) 0.6740(14) 0.5635(15) 0.031(5) Uani 1 1 d U . .
H12A H 0.8457 0.6409 0.6033 0.038 Uiso 1 1 calc R . .
C13 C 1.2151(18) 0.7799(15) 0.4790(16) 0.037(6) Uani 1 1 d U . .
H13A H 1.1888 0.7881 0.4195 0.044 Uiso 1 1 calc R . .
C15 C 0.500(2) 1.0166(14) 1.0149(16) 0.035(7) Uani 1 1 d . . .
H15A H 0.4392 1.0290 0.9813 0.042 Uiso 1 1 calc R . .
C16 C 0.589(2) 0.8318(16) 0.8899(17) 0.044(7) Uani 1 1 d U . .
H16A H 0.6181 0.8015 0.9393 0.053 Uiso 1 1 calc R . .
C18 C 0.575(2) 0.7982(16) 0.8015(16) 0.040(6) Uani 1 1 d U . .
H18A H 0.6107 0.7487 0.7913 0.048 Uiso 1 1 calc R . .
C19 C 0.519(2) 1.0529(16) 1.0973(17) 0.037(6) Uani 1 1 d U . .
H19A H 0.4726 1.0936 1.1141 0.044 Uiso 1 1 calc R . .
C20 C 0.6008(19) 0.5392(15) 0.0965(15) 0.026(5) Uani 1 1 d U . .
C21 C 0.626(2) 0.5814(16) 0.1908(16) 0.030(6) Uani 1 1 d U . .
C22 C 0.712(2) 0.5854(15) 0.3364(15) 0.034(6) Uani 1 1 d U . .
H22A H 0.7602 0.5626 0.3788 0.040 Uiso 1 1 calc R . .
C23 C 0.6921(18) 0.5472(13) 0.2535(15) 0.020(5) Uani 1 1 d U . .
H23A H 0.7251 0.4968 0.2410 0.024 Uiso 1 1 calc R . .
C25 C 0.5684(15) 0.9620(13) 0.9786(13) 0.015(4) Uani 1 1 d . . .
C26 C 0.3117(18) 0.7919(15) 0.4998(14) 0.035(5) Uani 1 1 d U . .
H26A H 0.3501 0.8137 0.4549 0.042 Uiso 1 1 calc R . .
C27 C 0.5533(18) 0.9168(14) 0.8959(14) 0.019(5) Uani 1 1 d U . .
C28 C 0.5082(19) 0.5496(15) 0.0475(15) 0.027(5) Uani 1 1 d U . .
H28A H 0.4537 0.5783 0.0702 0.032 Uiso 1 1 calc R . .
C29 C 0.4853(18) 0.9436(14) 0.8279(13) 0.020(5) Uani 1 1 d . . .
H29A H 0.4476 0.9929 0.8347 0.024 Uiso 1 1 calc R . .
C30 C 0.666(2) 0.4595(16) -0.0259(19) 0.048(7) Uani 1 1 d U . .
H30A H 0.7171 0.4304 -0.0528 0.057 Uiso 1 1 calc R . .
C31 C 0.588(2) 0.6883(18) 0.2923(16) 0.044(7) Uani 1 1 d U . .
H31A H 0.5510 0.7366 0.3051 0.053 Uiso 1 1 calc R . .
C32 C 0.674(3) 0.996(2) 1.120(2) 0.063(9) Uani 1 1 d U . .
H32A H 0.7385 0.9977 1.1518 0.076 Uiso 1 1 calc R . .
C33 C 0.662(2) 0.9507(18) 1.0355(18) 0.045(7) Uani 1 1 d U . .
H33A H 0.7125 0.9148 1.0178 0.054 Uiso 1 1 calc R . .

loop_
_atom_site_aniso_label
_atom_site_aniso_U_11
_atom_site_aniso_U_22
_atom_site_aniso_U_33
_atom_site_aniso_U_23
_atom_site_aniso_U_13
_atom_site_aniso_U_12
Cu1 0.0159(14) 0.0519(18) 0.0205(14) -0.0178(13) 0.0034(11) -0.0045(13)
Cu2 0.0192(15) 0.060(2) 0.0251(15) -0.0230(14) 0.0052(11) -0.0011(14)
W1 0.0194(5) 0.0330(5) 0.0194(5) -0.0054(4) 0.0011(4) -0.0007(4)
W2 0.0241(6) 0.0205(5) 0.0154(5) -0.0043(4) -0.0008(4) -0.0008(4)
W3 0.0275(5) 0.0188(5) 0.0197(5) -0.0069(4) 0.0101(4) -0.0033(4)
W4 0.0231(5) 0.0244(5) 0.0196(5) -0.0078(4) 0.0006(4) -0.0041(4)
W5 0.0215(5) 0.0199(5) 0.0307(5) -0.0090(4) 0.0056(4) -0.0048(4)
W6 0.0300(6) 0.0220(5) 0.0189(5) -0.0081(4) 0.0108(4) -0.0048(4)
W7 0.0315(6) 0.0206(5) 0.0390(6) -0.0126(4) 0.0108(4) -0.0080(4)
W8 0.0295(6) 0.0415(6) 0.0212(5) -0.0101(4) 0.0127(4) -0.0152(5)
W9 0.0282(5) 0.0386(6) 0.0166(5) -0.0028(4) -0.0042(4) -0.0031(5)
W10 0.0375(6) 0.0305(5) 0.0196(5) -0.0046(4) -0.0014(4) 0.0032(5)
W11 0.0353(6) 0.0360(6) 0.0211(5) -0.0096(4) 0.0173(4) -0.0150(5)
W12 0.0184(5) 0.0302(5) 0.0249(5) -0.0053(4) -0.0006(4) -0.0033(4)
N1 0.023(11) 0.034(11) 0.024(10) 0.011(8) -0.005(8) -0.006(8)
N3 0.029(8) 0.025(8) 0.027(8) -0.008(6) -0.002(6) -0.005(7)
N4 0.043(6) 0.043(6) 0.042(6) -0.0001(10) 0.0037(11) -0.0001(10)
N5 0.023(8) 0.043(8) 0.024(8) -0.010(7) 0.001(6) 0.006(7)
N6 0.010(7) 0.034(8) 0.014(7) -0.002(6) 0.006(6) -0.003(6)
N7 0.033(8) 0.023(7) 0.019(7) -0.012(6) -0.004(6) -0.001(6)
O1W 0.024(3) 0.024(3) 0.024(3) -0.0005(10) 0.0023(10) 0.0002(10)
O1 0.021(6) 0.031(6) 0.017(6) -0.001(5) 0.012(5) -0.005(5)
O2W 0.052(13) 0.037(10) 0.057(12) 0.005(9) 0.000(9) -0.012(10)
O2 0.060(12) 0.021(8) 0.030(9) -0.010(7) 0.015(8) 0.002(8)
O3W 0.040(11) 0.098(16) 0.028(9) 0.021(9) -0.009(8) -0.020(11)
O4W 0.066(15) 0.059(13) 0.059(12) -0.014(10) -0.030(11) 0.025(11)
O4 0.036(10) 0.037(9) 0.029(8) -0.011(7) 0.003(7) 0.001(8)
O5W 0.046(4) 0.047(4) 0.046(4) -0.0005(10) 0.0038(11) 0.0000(10)
O5 0.041(7) 0.041(8) 0.026(7) -0.016(6) 0.013(6) 0.003(6)
O6W 0.029(12) 0.072(14) 0.104(18) 0.004(13) 0.015(11) -0.003(10)
O6 0.040(11) 0.042(10) 0.018(8) 0.007(7) -0.005(7) 0.006(8)
O7W 0.13(3) 0.14(2) 0.053(15) 0.014(15) 0.004(14) -0.014(19)
O7 0.031(7) 0.030(7) 0.038(7) 0.002(6) 0.019(6) 0.017(6)
O8 0.032(4) 0.032(4) 0.032(4) 0.0004(10) 0.0029(11) -0.0001(10)
O8W 0.026(8) 0.029(8) 0.029(8) -0.009(6) 0.001(6) -0.011(7)
O9 0.032(10) 0.039(10) 0.039(10) 0.024(8) 0.010(8) -0.001(8)
O10 0.057(13) 0.025(9) 0.047(11) -0.014(8) 0.014(9) 0.014(9)
O11 0.046(11) 0.017(7) 0.025(8) -0.007(6) 0.001(7) -0.012(7)
O12 0.034(4) 0.035(4) 0.034(4) -0.0006(10) 0.0026(11) -0.0006(10)
O13 0.030(6) 0.017(6) 0.015(6) -0.001(5) 0.014(5) 0.004(5)
O14 0.030(7) 0.026(7) 0.036(7) 0.007(6) 0.004(6) -0.009(6)
O15 0.011(7) 0.045(9) 0.025(7) -0.006(7) -0.003(6) 0.001(6)
O16 0.042(11) 0.035(10) 0.024(9) -0.006(7) 0.016(8) -0.015(8)
O17 0.023(7) 0.042(7) 0.036(7) -0.016(6) 0.016(6) 0.001(6)
O18 0.054(11) 0.023(9) 0.019(8) 0.002(6) 0.009(7) 0.012(8)
O19 0.049(12) 0.022(9) 0.054(11) 0.012(8) 0.009(9) -0.003(8)
O20 0.045(11) 0.024(9) 0.048(11) -0.003(8) 0.030(9) -0.006(8)
O21 0.037(4) 0.037(4) 0.038(4) -0.0006(10) 0.0028(11) 0.0001(10)
O22 0.023(9) 0.037(9) 0.030(8) -0.002(7) 0.001(7) -0.015(7)
O23 0.028(4) 0.028(4) 0.027(4) 0.0002(10) 0.0021(10) -0.0004(10)
O24 0.024(4) 0.024(4) 0.024(4) -0.0006(10) 0.0022(10) 0.0001(10)
O25 0.037(10) 0.030(9) 0.036(9) -0.004(7) 0.010(8) -0.017(8)
O26 0.050(5) 0.050(5) 0.050(5) -0.0003(10) 0.0039(11) -0.0004(10)
O27 0.036(4) 0.036(4) 0.036(4) -0.0003(10) 0.0027(11) -0.0001(10)
O28 0.042(5) 0.042(5) 0.042(5) -0.0005(10) 0.0030(11) 0.0000(10)
O29 0.044(10) 0.040(10) 0.031(9) 0.011(7) -0.003(7) -0.022(8)
O30 0.028(9) 0.055(11) 0.026(8) -0.018(8) -0.009(7) 0.000(8)
O31 0.044(10) 0.036(9) 0.013(7) -0.001(6) 0.000(6) -0.016(8)
O32 0.032(7) 0.042(7) 0.017(6) -0.002(6) 0.007(5) 0.006(6)
O33 0.040(10) 0.049(10) 0.017(8) 0.015(7) 0.012(7) 0.011(8)
O34 0.031(7) 0.029(7) 0.036(7) 0.004(6) 0.025(6) -0.007(6)
O35 0.058(12) 0.034(9) 0.012(8) 0.000(6) 0.006(7) 0.001(8)
O36 0.031(9) 0.037(9) 0.022(8) 0.015(7) -0.007(6) 0.006(7)
O37 0.028(9) 0.038(9) 0.021(7) -0.007(6) 0.003(6) -0.018(7)
O38 0.036(11) 0.048(11) 0.037(10) -0.003(9) 0.019(8) -0.021(9)
O39 0.044(10) 0.039(10) 0.026(9) -0.008(7) 0.017(7) -0.006(8)
O40 0.043(10) 0.012(7) 0.038(9) 0.009(6) 0.014(8) 0.001(7)
O41 0.038(10) 0.025(8) 0.024(8) -0.005(6) -0.002(7) -0.013(7)
C1 0.027(9) 0.044(9) 0.017(8) 0.008(7) -0.001(7) -0.008(7)
C3 0.035(6) 0.036(6) 0.035(6) 0.0001(10) 0.0026(11) -0.0001(10)
C4 0.023(5) 0.023(5) 0.023(5) -0.0001(10) 0.0016(11) 0.0001(10)
C5 0.020(5) 0.021(5) 0.020(5) -0.0002(10) 0.0018(11) -0.0001(10)
C6 0.024(9) 0.037(9) 0.025(9) 0.008(7) 0.009(7) -0.002(7)
C7 0.021(8) 0.039(9) 0.010(7) -0.006(7) 0.001(6) 0.011(7)
C8 0.028(9) 0.041(9) 0.014(8) -0.002(7) 0.003(7) -0.001(7)
C9 0.019(13) 0.016(11) 0.055(16) -0.005(11) -0.016(11) 0.002(10)
C10 0.020(8) 0.026(8) 0.015(8) 0.003(6) 0.007(6) -0.008(7)
C11 0.037(9) 0.023(8) 0.032(9) -0.010(7) -0.012(7) 0.001(7)
C12 0.031(5) 0.031(5) 0.031(5) 0.0002(10) 0.0024(11) -0.0002(10)
C13 0.032(9) 0.048(10) 0.030(9) 0.004(8) -0.004(7) -0.011(8)
C15 0.066(19) 0.019(12) 0.023(13) -0.001(10) 0.018(12) -0.012(12)
C16 0.050(10) 0.042(10) 0.037(10) -0.010(8) -0.005(8) 0.000(8)
C18 0.053(10) 0.033(9) 0.034(9) -0.019(7) 0.002(8) 0.015(8)
C19 0.041(10) 0.037(9) 0.035(9) -0.003(8) 0.019(8) -0.012(8)
C20 0.026(5) 0.026(5) 0.025(5) 0.0002(10) 0.0019(11) 0.0001(10)
C21 0.030(6) 0.030(6) 0.030(6) -0.0002(10) 0.0021(11) -0.0001(10)
C22 0.042(10) 0.034(9) 0.024(8) 0.004(7) -0.005(7) 0.004(8)
C23 0.020(5) 0.020(5) 0.020(5) -0.0001(10) 0.0017(11) 0.0001(10)
C25 0.012(10) 0.016(10) 0.016(10) 0.002(8) 0.004(8) -0.003(8)
C26 0.036(9) 0.049(9) 0.020(8) -0.001(7) 0.002(7) -0.011(8)
C27 0.020(8) 0.027(8) 0.012(7) -0.012(6) 0.005(6) -0.001(7)
C28 0.030(9) 0.032(9) 0.017(8) -0.007(7) -0.010(7) 0.002(7)
C29 0.026(12) 0.025(11) 0.009(9) -0.003(8) 0.002(8) -0.006(9)
C30 0.060(11) 0.039(10) 0.046(10) -0.016(8) 0.022(8) 0.000(8)
C31 0.044(10) 0.046(10) 0.041(10) -0.008(8) -0.002(8) 0.015(8)
C32 0.066(12) 0.068(12) 0.054(12) -0.001(9) -0.009(9) 0.000(9)
C33 0.046(9) 0.046(9) 0.044(9) -0.015(6) 0.004(6) 0.009(6)

loop_
_atom_type_symbol
_atom_type_description
_atom_type_scat_dispersion_real
_atom_type_scat_dispersion_imag
_atom_type_scat_source
C C 0.0033 0.0016 'International Tables Vol C Tables 4.2.6.8 and 6.1.1.4'
H H 0.0000 0.0000 'International Tables Vol C Tables 4.2.6.8 and 6.1.1.4'
B B 0.0013 0.0007 'International Tables Vol C Tables 4.2.6.8 and 6.1.1.4'
N N 0.0061 0.0033 'International Tables Vol C Tables 4.2.6.8 and 6.1.1.4'
O O 0.0106 0.0060 'International Tables Vol C Tables 4.2.6.8 and 6.1.1.4'
Cu Cu 0.3201 1.2651 'International Tables Vol C Tables 4.2.6.8 and 6.1.1.4'
W W -0.8490 6.8722 'International Tables Vol C Tables 4.2.6.8 and 6.1.1.4'

loop_
_geom_angle_atom_site_label_1
_geom_angle_atom_site_label_2
_geom_angle_atom_site_label_3
_geom_angle
_geom_angle_site_symmetry_1
_geom_angle_site_symmetry_3
O1W Cu1 N6 168.1(6) . .
O1W Cu1 N5 95.9(7) . .
N6 Cu1 N5 95.6(8) . .
O1W Cu1 O5W 79.4(6) . .
N6 Cu1 O5W 89.1(7) . .
N5 Cu1 O5W 175.3(7) . .
O1W Cu1 O14 96.6(6) . .
N6 Cu1 O14 86.4(7) . .
N5 Cu1 O14 88.9(7) . .
O5W Cu1 O14 90.7(6) . .
O1W Cu2 N1 91.2(7) . .
O1W Cu2 N3 169.5(7) . .
N1 Cu2 N3 98.0(8) . .
O1W Cu2 O5W 79.8(6) . .
N1 Cu2 O5W 170.7(7) . .
N3 Cu2 O5W 90.8(7) . .
O1W Cu2 O10 97.4(6) . .
N1 Cu2 O10 93.5(7) . .
N3 Cu2 O10 87.2(7) . .
O5W Cu2 O10 89.9(7) . .
O28 W1 O18 98.0(8) . .
O28 W1 O27 100.1(7) . .
O18 W1 O27 90.3(7) . .
O28 W1 O22 99.0(7) . .
O18 W1 O22 162.7(7) . .
O27 W1 O22 89.8(6) . .
O28 W1 O20 98.6(8) . .
O18 W1 O20 87.3(7) . .
O27 W1 O20 161.3(7) . .
O22 W1 O20 87.1(7) . .
O28 W1 O13 171.9(6) . .
O18 W1 O13 88.1(6) . .
O27 W1 O13 74.4(6) . .
O22 W1 O13 75.3(5) . .
O20 W1 O13 86.9(6) . .
O26 W2 O20 100.6(9) . .
O26 W2 O29 98.4(8) . .
O20 W2 O29 91.1(8) . .
O26 W2 O33 99.8(8) . .
O20 W2 O33 89.0(7) . .
O29 W2 O33 161.4(7) . .
O26 W2 O36 96.5(8) . .
O20 W2 O36 162.8(7) . .
O29 W2 O36 87.4(7) . .
O33 W2 O36 87.1(7) . .
O26 W2 O1 167.9(7) . .
O20 W2 O1 89.5(6) . .
O29 W2 O1 74.5(6) . .
O33 W2 O1 86.9(6) . .
O36 W2 O1 73.6(5) . .
O24 W3 O23 101.8(7) . .
O24 W3 O41 103.6(7) . .
O23 W3 O41 89.8(6) . .
O24 W3 O34 97.4(7) . .
O23 W3 O34 160.5(6) . .
O41 W3 O34 89.2(6) . .
O24 W3 O36 93.2(7) . .
O23 W3 O36 88.0(6) . .
O41 W3 O36 163.2(7) . .
O34 W3 O36 87.4(7) . .
O24 W3 O1 164.8(6) . .
O23 W3 O1 86.8(6) . .
O41 W3 O1 88.7(6) . .
O34 W3 O1 73.7(6) . .
O36 W3 O1 74.5(6) . .
O12 W4 O2 101.0(8) . .
O12 W4 O7 101.7(7) . .
O2 W4 O7 89.2(7) . .
O12 W4 O40 99.3(7) . .
O2 W4 O40 89.9(7) . .
O7 W4 O40 158.8(7) . .
O12 W4 O8 100.1(7) . .
O2 W4 O8 158.9(7) . .
O7 W4 O8 86.8(6) . .
O40 W4 O8 86.5(7) . .
O12 W4 O8W 170.5(6) . .
O2 W4 O8W 72.4(6) . .
O7 W4 O8W 85.2(6) . .
O40 W4 O8W 74.3(6) . .
O8 W4 O8W 86.6(5) . .
O14 W5 O31 104.7(7) . .
O14 W5 O32 104.5(8) . .
O31 W5 O32 89.1(7) . .
O14 W5 O34 94.8(8) . .
O31 W5 O34 89.2(7) . .
O32 W5 O34 160.4(6) . .
O14 W5 O29 97.0(7) . .
O31 W5 O29 158.1(6) . .
O32 W5 O29 87.4(7) . .
O34 W5 O29 86.9(7) . .
O14 W5 O1 164.8(6) . .
O31 W5 O1 85.4(5) . .
O32 W5 O1 86.8(6) . .
O34 W5 O1 73.6(5) . .
O29 W5 O1 72.9(5) . .
O17 W6 O8 98.8(7) . .
O17 W6 O9 100.1(8) . .
O8 W6 O9 89.8(7) . .
O17 W6 O37 100.3(7) . .
O8 W6 O37 91.8(7) . .
O9 W6 O37 159.0(7) . .
O17 W6 O27 99.3(7) . .
O8 W6 O27 161.9(7) . .
O9 W6 O27 86.3(7) . .
O37 W6 O27 85.7(6) . .
O17 W6 O13 169.6(6) . .
O8 W6 O13 89.7(6) . .
O9 W6 O13 85.8(6) . .
O37 W6 O13 73.3(5) . .
O27 W6 O13 72.4(6) . .
O25 W7 O7 103.7(8) . .
O25 W7 O9 102.5(8) . .
O7 W7 O9 87.8(7) . .
O25 W7 O4 96.5(8) . .
O7 W7 O4 89.7(6) . .
O9 W7 O4 160.8(7) . .
O25 W7 O39 95.3(8) . .
O7 W7 O39 161.0(7) . .
O9 W7 O39 88.5(6) . .
O4 W7 O39 87.7(6) . .
O25 W7 O15 165.5(7) . .
O7 W7 O15 88.0(6) . .
O9 W7 O15 86.2(6) . .
O4 W7 O15 74.7(5) . .
O39 W7 O15 73.2(5) . .
O16 W8 O37 97.7(7) . .
O16 W8 O30 100.4(8) . .
O37 W8 O30 88.6(6) . .
O16 W8 O32 101.6(7) . .
O37 W8 O32 160.7(6) . .
O30 W8 O32 88.1(6) . .
O16 W8 O22 98.9(8) . .
O37 W8 O22 88.4(6) . .
O30 W8 O22 160.7(7) . .
O32 W8 O22 88.4(6) . .
O16 W8 O13 170.5(7) . .
O37 W8 O13 75.1(5) . .
O30 W8 O13 85.9(6) . .
O32 W8 O13 85.7(5) . .
O22 W8 O13 75.0(5) . .
O6 W9 O35 99.5(8) . .
O6 W9 O31 104.8(7) . .
O35 W9 O31 86.2(7) . .
O6 W9 O40 98.1(7) . .
O35 W9 O40 89.1(7) . .
O31 W9 O40 157.1(6) . .
O6 W9 O30 100.8(8) . .
O35 W9 O30 159.7(6) . .
O31 W9 O30 87.1(7) . .
O40 W9 O30 89.6(7) . .
O6 W9 O8W 169.7(7) . .
O35 W9 O8W 73.9(6) . .
O31 W9 O8W 82.9(5) . .
O40 W9 O8W 74.2(5) . .
O30 W9 O8W 86.2(6) . .
O19 W10 O39 99.2(7) . .
O19 W10 O33 99.2(7) . .
O39 W10 O33 161.5(6) . .
O19 W10 O5 98.4(8) . .
O39 W10 O5 89.9(7) . .
O33 W10 O5 89.6(7) . .
O19 W10 O18 99.1(8) . .
O39 W10 O18 88.2(6) . .
O33 W10 O18 86.8(7) . .
O5 W10 O18 162.5(6) . .
O19 W10 O15 171.1(7) . .
O39 W10 O15 74.9(6) . .
O33 W10 O15 87.2(6) . .
O5 W10 O15 75.3(6) . .
O18 W10 O15 87.4(6) . .
O38 W11 O11 102.1(8) . .
O38 W11 O4 95.7(8) . .
O11 W11 O4 90.4(6) . .
O38 W11 O23 102.3(8) . .
O11 W11 O23 89.8(6) . .
O4 W11 O23 161.5(7) . .
O38 W11 O5 97.4(8) . .
O11 W11 O5 160.5(7) . .
O4 W11 O5 88.3(6) . .
O23 W11 O5 85.4(6) . .
O38 W11 O15 167.9(8) . .
O11 W11 O15 86.9(6) . .
O4 W11 O15 76.0(6) . .
O23 W11 O15 85.6(6) . .
O5 W11 O15 73.9(5) . .
O21 W12 O41 102.8(7) . .
O21 W12 O11 101.6(7) . .
O41 W12 O11 87.4(6) . .
O21 W12 O2 97.9(8) . .
O41 W12 O2 159.1(7) . .
O11 W12 O2 85.4(6) . .
O21 W12 O35 100.6(8) . .
O41 W12 O35 90.6(6) . .
O11 W12 O35 157.6(7) . .
O2 W12 O35 88.6(7) . .
O21 W12 O8W 168.9(6) . .
O41 W12 O8W 87.3(6) . .
O11 W12 O8W 83.4(6) . .
O2 W12 O8W 72.4(6) . .
O35 W12 O8W 74.3(6) . .
O8W B1 O15 112.7(19) . .
O8W B1 O13 111.2(19) . .
O15 B1 O13 109.2(18) . .
O8W B1 O1 109.7(18) . .
O15 B1 O1 108.5(18) . .
O13 B1 O1 105.2(17) . .
C4 N1 C26 114(2) . .
C4 N1 Cu2 118.2(15) . .
C26 N1 Cu2 127.4(17) . .
C2 N3 C18 115(2) . .
C2 N3 Cu2 123.8(15) . .
C18 N3 Cu2 121.2(16) . .
C11 N4 C30 121(2) . .
C22 N5 C31 118.4(19) . .
C22 N5 Cu1 119.7(15) . .
C31 N5 Cu1 121.4(17) . .
C12 N6 C3 118(2) . .
C12 N6 Cu1 121.1(16) . .
C3 N6 Cu1 119.7(16) . .
C19 N7 C32 116(2) . .
Cu2 O1W Cu1 109.2(6) . .
B1 O1 W2 125.7(12) . .
B1 O1 W3 122.6(12) . .
W2 O1 W3 92.3(4) . .
B1 O1 W5 124.7(12) . .
W2 O1 W5 90.6(4) . .
W3 O1 W5 90.9(5) . .
W4 O2 W12 125.5(10) . .
W11 O4 W7 119.9(8) . .
Cu2 O5W Cu1 91.6(6) . .
W10 O5 W11 120.1(8) . .
W7 O7 W4 147.9(10) . .
W6 O8 W4 144.9(9) . .
B1 O8W W12 126.7(14) . .
B1 O8W W4 125.7(13) . .
W12 O8W W4 89.4(4) . .
B1 O8W W9 126.1(13) . .
W12 O8W W9 88.9(5) . .
W4 O8W W9 87.9(4) . .
W6 O9 W7 146.4(9) . .
W11 O11 W12 147.7(8) . .
B1 O13 W1 127.6(12) . .
B1 O13 W8 126.8(12) . .
W1 O13 W8 89.4(4) . .
B1 O13 W6 122.1(12) . .
W1 O13 W6 90.3(4) . .
W8 O13 W6 89.1(4) . .
W5 O14 Cu1 157.5(9) . .
B1 O15 W10 128.0(12) . .
B1 O15 W11 123.8(13) . .
W10 O15 W11 90.6(5) . .
B1 O15 W7 123.4(13) . .
W10 O15 W7 90.6(5) . .
W11 O15 W7 89.5(5) . .
W1 O18 W10 146.4(9) . .
W2 O20 W1 144.9(10) . .
W8 O22 W1 120.1(7) . .
W3 O23 W11 144.7(8) . .
W1 O27 W6 122.8(8) . .
W2 O29 W5 122.0(8) . .
W8 O30 W9 148.4(8) . .
W5 O31 W9 149.5(9) . .
W5 O32 W8 146.4(9) . .
W2 O33 W10 146.1(9) . .
W5 O34 W3 121.8(8) . .
W9 O35 W12 122.8(8) . .
W3 O36 W2 119.6(7) . .
W8 O37 W6 122.5(7) . .
W10 O39 W7 121.3(8) . .
W9 O40 W4 123.5(8) . .
W3 O41 W12 146.5(8) . .
C12 C1 C10 122(2) . .
N3 C2 C29 125(2) . .
N6 C3 C8 119(2) . .
C6 C4 N1 124(2) . .
C13 C5 C6 115(2) . 1_655
C13 C5 C10 124.0(17) . .
C6 C5 C10 121.0(18) 1_655 .
C4 C6 C5 118(2) . 1_455
C31 C7 C21 120(2) . .
C10 C8 C3 122(2) . .
C30 C9 C20 118(2) . .
C8 C10 C1 114(2) . .
C8 C10 C5 122.0(18) . .
C1 C10 C5 123.7(16) . .
N4 C11 C28 127(2) . .
N6 C12 C1 123(2) . .
C26 C13 C5 121(2) 1_655 .
C19 C15 C25 123(3) . .
C18 C16 C27 113(2) . .
N3 C18 C16 128(2) . .
N7 C19 C15 126(3) . .
C28 C20 C9 121(2) . .
C28 C20 C21 123(2) . .
C9 C20 C21 116(2) . .
C23 C21 C7 120(2) . .
C23 C21 C20 122(2) . .
C7 C21 C20 117(2) . .
N5 C22 C23 120(2) . .
C21 C23 C22 121(2) . .
C15 C25 C27 127(2) . .
C15 C25 C33 113(2) . .
C27 C25 C33 120(2) . .
C13 C26 N1 125(2) 1_455 .
C29 C27 C25 122(2) . .
C29 C27 C16 116(2) . .
C25 C27 C16 120(2) . .
C20 C28 C11 115(2) . .
C27 C29 C2 120(2) . .
C9 C30 N4 117(2) . .
C7 C31 N5 121(2) . .
N7 C32 C33 121(3) . .
C25 C33 C32 119(3) . .

loop_
_geom_bond_atom_site_label_1
_geom_bond_atom_site_label_2
_geom_bond_distance
_geom_bond_site_symmetry_2
Cu1 O1W 1.923(14) .
Cu1 N6 2.006(18) .
Cu1 N5 2.017(18) .
Cu1 O5W 2.180(17) .
Cu1 O14 2.377(16) .
Cu2 O1W 1.909(13) .
Cu2 N1 2.00(2) .
Cu2 N3 2.024(19) .
Cu2 O5W 2.179(17) .
Cu2 O10 2.343(18) .
W1 O28 1.694(17) .
W1 O18 1.870(16) .
W1 O27 1.879(16) .
W1 O22 1.928(15) .
W1 O20 1.931(16) .
W1 O13 2.356(13) .
W2 O26 1.728(18) .
W2 O20 1.849(17) .
W2 O29 1.868(15) .
W2 O33 1.882(17) .
W2 O36 1.988(16) .
W2 O1 2.348(12) .
W3 O24 1.762(15) .
W3 O23 1.857(14) .
W3 O41 1.864(14) .
W3 O34 1.922(15) .
W3 O36 1.932(14) .
W3 O1 2.350(13) .
W4 O12 1.666(15) .
W4 O2 1.869(18) .
W4 O7 1.908(15) .
W4 O40 1.913(14) .
W4 O8 1.946(17) .
W4 O8W 2.415(13) .
W5 O14 1.712(15) .
W5 O31 1.857(14) .
W5 O32 1.879(15) .
W5 O34 1.918(15) .
W5 O29 1.955(15) .
W5 O1 2.357(13) .
W6 O17 1.684(14) .
W6 O8 1.847(16) .
W6 O9 1.868(15) .
W6 O37 1.952(14) .
W6 O27 1.953(16) .
W6 O13 2.391(12) .
W7 O25 1.659(16) .
W7 O7 1.863(15) .
W7 O9 1.896(17) .
W7 O4 1.963(15) .
W7 O39 1.967(15) .
W7 O15 2.378(14) .
W8 O16 1.688(16) .
W8 O37 1.863(14) .
W8 O30 1.864(14) .
W8 O32 1.899(14) .
W8 O22 1.916(15) .
W8 O13 2.378(12) .
W9 O6 1.687(15) .
W9 O35 1.893(18) .
W9 O31 1.896(13) .
W9 O40 1.900(15) .
W9 O30 1.911(16) .
W9 O8W 2.426(14) .
W10 O19 1.743(17) .
W10 O39 1.896(15) .
W10 O33 1.900(17) .
W10 O5 1.906(16) .
W10 O18 1.917(17) .
W10 O15 2.359(13) .
W11 O38 1.723(17) .
W11 O11 1.846(15) .
W11 O4 1.898(14) .
W11 O23 1.923(14) .
W11 O5 1.974(16) .
W11 O15 2.369(14) .
W12 O21 1.704(16) .
W12 O41 1.894(13) .
W12 O11 1.916(15) .
W12 O2 1.925(15) .
W12 O35 1.940(16) .
W12 O8W 2.380(14) .
B1 O8W 1.47(3) .
B1 O15 1.49(3) .
B1 O13 1.56(3) .
B1 O1 1.60(3) .
N1 C4 1.35(3) .
N1 C26 1.36(3) .
N3 C2 1.28(3) .
N3 C18 1.29(3) .
N4 C11 1.23(3) .
N4 C30 1.41(4) .
N5 C22 1.37(3) .
N5 C31 1.37(3) .
N6 C12 1.30(3) .
N6 C3 1.39(3) .
N7 C19 1.29(3) .
N7 C32 1.35(4) .
C1 C12 1.35(3) .
C1 C10 1.43(3) .
C2 C29 1.40(3) .
C3 C8 1.43(4) .
C4 C6 1.34(3) .
C5 C13 1.39(3) .
C5 C6 1.45(3) 1_655
C5 C10 1.47(2) .
C6 C5 1.45(3) 1_455
C7 C31 1.34(3) .
C7 C21 1.36(3) .
C8 C10 1.35(3) .
C9 C30 1.39(4) .
C9 C20 1.42(3) .
C11 C28 1.39(3) .
C13 C26 1.29(3) 1_655
C15 C19 1.35(3) .
C15 C25 1.38(3) .
C16 C18 1.41(3) .
C16 C27 1.42(3) .
C20 C28 1.38(3) .
C20 C21 1.56(3) .
C21 C23 1.33(3) .
C22 C23 1.37(3) .
C25 C27 1.42(3) .
C25 C33 1.44(3) .
C26 C13 1.29(3) 1_455
C27 C29 1.36(3) .
C32 C33 1.44(4) .
